data_2228630
loop_
_publ_author_name
'Chen, Qifan'
'Zhang, Huidong'
'Zhang, Fang'
'Liu, Fei'

_publ_section_title
;
 Pyridine-2-carboximidamidate chloride monohydrate
;
_journal_coeditor_code ZQ2070
_journal_issue 12
_journal_name_full 'Acta Crystallographica Section E'
_journal_page_first o3169
_journal_paper_doi 10.1107/S1600536810046106
_journal_volume 66
_journal_year 2010
_chemical_formula_iupac 'C6 H8 N3 +, Cl -, H2 O'
_chemical_formula_moiety 'C6 H8 N3 +, Cl -, H2 O'
_chemical_formula_sum 'C6 H10 Cl N3 O'
_chemical_formula_weight 175.62
_chemical_name_systematic
;
Pyridine-2-carboximidamidate chloride monohydrate
;
_space_group_IT_number 2
_symmetry_cell_setting triclinic
_symmetry_space_group_name_Hall '-P 1'
_symmetry_space_group_name_H-M 'P -1'
_atom_sites_solution_hydrogens geom
_atom_sites_solution_primary direct
_atom_sites_solution_secondary difmap
_audit_creation_method SHELXL-97
_cell_angle_alpha 79.24(3)
_cell_angle_beta 82.14(3)
_cell_angle_gamma 78.34(3)
_cell_formula_units_Z 6
_cell_length_a 7.2570(15)
_cell_length_b 11.146(2)
_cell_length_c 16.862(3)
_cell_measurement_reflns_used 9445
_cell_measurement_temperature 293(2)
_cell_measurement_theta_max 27.4
_cell_measurement_theta_min 3.01
_cell_volume 1305.3(5)
_computing_cell_refinement 'RAPID-AUTO (Rigaku, 1998)'
_computing_data_collection 'RAPID-AUTO (Rigaku, 1998)'
_computing_data_reduction 'RAPID-AUTO (Rigaku, 1998)'
_computing_molecular_graphics 'DIAMOND (Brandenburg, 1999) and SHELXP97 (Sheldrick, 2008)'
_computing_publication_material 'SHELXL97 (Sheldrick, 2008)'
_computing_structure_refinement 'SHELXL97 (Sheldrick, 2008)'
_computing_structure_solution 'SHELXS97 (Sheldrick, 2008)'
_diffrn_ambient_temperature 293(2)
_diffrn_detector_area_resol_mean 10
_diffrn_measured_fraction_theta_full 0.989
_diffrn_measured_fraction_theta_max 0.989
_diffrn_measurement_device_type 'Rigaku R-AXIS RAPID'
_diffrn_measurement_method \w
_diffrn_radiation_monochromator graphite
_diffrn_radiation_source 'fine-focus sealed tube'
_diffrn_radiation_type MoK\a
_diffrn_radiation_wavelength 0.71073
_diffrn_reflns_av_R_equivalents 0.0235
_diffrn_reflns_av_sigmaI/netI 0.0322
_diffrn_reflns_limit_h_max 9
_diffrn_reflns_limit_h_min -9
_diffrn_reflns_limit_k_max 14
_diffrn_reflns_limit_k_min -14
_diffrn_reflns_limit_l_max 21
_diffrn_reflns_limit_l_min -21
_diffrn_reflns_number 12872
_diffrn_reflns_theta_full 27.47
_diffrn_reflns_theta_max 27.47
_diffrn_reflns_theta_min 3.02
_diffrn_standards_interval_count 0
_diffrn_standards_interval_time 0
_diffrn_standards_number 0
_exptl_absorpt_coefficient_mu 0.388
_exptl_absorpt_correction_T_max 0.918
_exptl_absorpt_correction_T_min 0.909
_exptl_absorpt_correction_type multi-scan
_exptl_absorpt_process_details '(ABSCOR; Higashi, 1995)'
_exptl_crystal_colour colourless
_exptl_crystal_density_diffrn 1.340
_exptl_crystal_density_method 'not measured'
_exptl_crystal_description block
_exptl_crystal_F_000 552
_exptl_crystal_size_max 0.25
_exptl_crystal_size_mid 0.24
_exptl_crystal_size_min 0.22
_refine_diff_density_max 0.233
_refine_diff_density_min -0.257
_refine_ls_extinction_coef 0
_refine_ls_extinction_method none
_refine_ls_goodness_of_fit_ref 1.112
_refine_ls_hydrogen_treatment refall
_refine_ls_matrix_type full
_refine_ls_number_parameters 418
_refine_ls_number_reflns 5919
_refine_ls_number_restraints 0
_refine_ls_restrained_S_all 1.112
_refine_ls_R_factor_all 0.0493
_refine_ls_R_factor_gt 0.0353
_refine_ls_shift/su_max 0.001
_refine_ls_shift/su_mean 0.000
_refine_ls_structure_factor_coef Fsqd
_refine_ls_weighting_details 'w=1/[\s^2^(Fo^2^)+(0.0684P)^2^] where P=(Fo^2^+2Fc^2^)/3'
_refine_ls_weighting_scheme calc
_refine_ls_wR_factor_gt 0.1022
_refine_ls_wR_factor_ref 0.1172
_reflns_number_gt 4550
_reflns_number_total 5919
_reflns_threshold_expression I>2sigma(I)
_cod_data_source_file zq2070.cif
_cod_data_source_block I
_cod_database_code 2228630
_cod_database_fobs_code 2228630

loop_
_symmetry_equiv_pos_as_xyz
'x, y, z'
'-x, -y, -z'

loop_
_atom_site_type_symbol
_atom_site_label
_atom_site_fract_x
_atom_site_fract_y
_atom_site_fract_z
_atom_site_U_iso_or_equiv
_atom_site_adp_type
_atom_site_calc_flag
_atom_site_refinement_flags
_atom_site_occupancy
_atom_site_disorder_assembly
_atom_site_disorder_group
Cl Cl1 0.17320(7) 0.30230(4) 0.10288(2) 0.04346(13) Uani d . 1 . .
O O1 0.7888(3) 0.60439(14) 0.40146(10) 0.0647(4) Uani d . 1 . .
H H1B 0.690(4) 0.647(3) 0.4141(15) 0.073(8) Uiso d . 1 . .
H H10 0.821(5) 0.635(3) 0.344(2) 0.120(11) Uiso d . 1 . .
N N1 0.3062(2) 0.86483(13) -0.07194(8) 0.0432(3) Uani d . 1 . .
C C1 0.3052(3) 0.98536(18) -0.07462(13) 0.0540(5) Uani d . 1 . .
H H1 0.336(4) 1.031(2) -0.1243(15) 0.078(7) Uiso d . 1 . .
Cl Cl2 0.13596(7) 0.30724(4) -0.21061(3) 0.04888(14) Uani d . 1 . .
O O2 0.3482(2) 0.37193(13) -0.07519(9) 0.0530(4) Uani d . 1 . .
H H0B 0.305(4) 0.345(2) -0.0273(16) 0.077(8) Uiso d . 1 . .
H H0A 0.297(4) 0.351(2) -0.1073(17) 0.075(8) Uiso d . 1 . .
N N2 0.1754(2) 0.60101(14) 0.06004(10) 0.0429(3) Uani d . 1 . .
H H2A 0.111(4) 0.629(2) 0.1009(15) 0.071(7) Uiso d . 1 . .
H H2B 0.180(3) 0.513(2) 0.0663(12) 0.053(6) Uiso d . 1 . .
C C2 0.2604(3) 1.04352(17) -0.00802(14) 0.0561(5) Uani d . 1 . .
H H2 0.261(3) 1.131(2) -0.0152(12) 0.055(6) Uiso d . 1 . .
Cl Cl3 0.43514(7) 0.80296(4) 0.45146(3) 0.05099(14) Uani d . 1 . .
O O3 0.4557(3) 0.86529(14) 0.26022(10) 0.0627(4) Uani d . 1 . .
H H03B 0.561(5) 0.826(3) 0.2445(19) 0.102(11) Uiso d . 1 . .
H H03A 0.448(5) 0.831(3) 0.316(2) 0.121(12) Uiso d . 1 . .
N N3 0.3540(2) 0.61884(14) -0.06282(9) 0.0426(3) Uani d . 1 . .
H H3B 0.410(3) 0.669(2) -0.1007(13) 0.054(6) Uiso d . 1 . .
H H3A 0.350(3) 0.544(2) -0.0696(12) 0.051(5) Uiso d . 1 . .
C C3 0.2174(3) 0.97567(18) 0.06587(13) 0.0564(5) Uani d . 1 . .
H H3 0.189(3) 1.014(2) 0.1127(14) 0.070(7) Uiso d . 1 . .
C C4 0.2181(3) 0.85015(18) 0.07107(11) 0.0478(4) Uani d . 1 . .
H H4 0.192(3) 0.800(2) 0.1214(14) 0.067(7) Uiso d . 1 . .
C C5 0.2600(2) 0.80020(14) 0.00027(9) 0.0343(3) Uani d . 1 . .
C C6 0.2627(2) 0.66679(14) -0.00077(9) 0.0338(3) Uani d . 1 . .
N N11 0.4303(2) 0.37190(13) 0.25233(9) 0.0428(3) Uani d . 1 . .
C C11 0.4055(3) 0.49449(19) 0.24780(13) 0.0540(5) Uani d . 1 . .
H H11 0.446(3) 0.542(2) 0.2001(13) 0.058(6) Uiso d . 1 . .
N N12 0.4363(3) 0.09814(16) 0.39452(10) 0.0502(4) Uani d . 1 . .
H H12B 0.440(3) 0.014(2) 0.4040(13) 0.055(6) Uiso d . 1 . .
H H12A 0.456(3) 0.128(2) 0.4371(15) 0.065(7) Uiso d . 1 . .
C C12 0.3223(3) 0.55573(19) 0.31194(14) 0.0604(5) Uani d . 1 . .
H H12 0.311(4) 0.648(2) 0.3024(15) 0.081(8) Uiso d . 1 . .
N N13 0.3872(2) 0.12940(15) 0.25963(10) 0.0447(3) Uani d . 1 . .
H H13B 0.413(3) 0.045(2) 0.2600(13) 0.059(6) Uiso d . 1 . .
H H13A 0.360(3) 0.187(2) 0.2153(13) 0.060(6) Uiso d . 1 . .
C C13 0.2613(3) 0.4879(2) 0.38308(14) 0.0599(5) Uani d . 1 . .
H H13 0.207(4) 0.528(2) 0.4224(16) 0.078(8) Uiso d . 1 . .
C C14 0.2851(3) 0.36072(18) 0.38966(12) 0.0477(4) Uani d . 1 . .
H H14 0.241(3) 0.3113(19) 0.4350(12) 0.048(5) Uiso d . 1 . .
C C15 0.3718(2) 0.30783(15) 0.32274(10) 0.0368(3) Uani d . 1 . .
C C16 0.4002(2) 0.17137(16) 0.32577(10) 0.0384(4) Uani d . 1 . .
N N21 -0.0617(2) 0.10605(13) 0.39607(8) 0.0441(3) Uani d . 1 . .
C C21 -0.0357(3) -0.01675(19) 0.40054(13) 0.0563(5) Uani d . 1 . .
H H21 -0.005(3) -0.059(2) 0.4527(13) 0.062(6) Uiso d . 1 . .
N N22 -0.0909(2) 0.38620(15) 0.25737(9) 0.0446(3) Uani d . 1 . .
H H22B -0.032(3) 0.359(2) 0.2128(15) 0.066(7) Uiso d . 1 . .
H H22A -0.111(3) 0.470(2) 0.2526(14) 0.069(7) Uiso d . 1 . .
C C22 -0.0480(3) -0.07293(19) 0.33556(13) 0.0559(5) Uani d . 1 . .
H H22 -0.030(3) -0.160(2) 0.3423(13) 0.061(6) Uiso d . 1 . .
N N23 -0.2026(2) 0.35240(16) 0.39229(10) 0.0453(4) Uani d . 1 . .
H H23B -0.215(3) 0.430(2) 0.3963(13) 0.058(6) Uiso d . 1 . .
H H23A -0.232(3) 0.299(2) 0.4342(14) 0.057(6) Uiso d . 1 . .
C C23 -0.0891(3) -0.00047(19) 0.26314(12) 0.0526(5) Uani d . 1 . .
H H23 -0.103(4) -0.035(2) 0.2163(15) 0.077(7) Uiso d . 1 . .
C C24 -0.1160(3) 0.12748(18) 0.25641(10) 0.0431(4) Uani d . 1 . .
H H24 -0.146(3) 0.1764(18) 0.2077(12) 0.048(5) Uiso d . 1 . .
C C25 -0.1009(2) 0.17539(15) 0.32452(9) 0.0338(3) Uani d . 1 . .
C C26 -0.1327(2) 0.31196(15) 0.32427(9) 0.0352(3) Uani d . 1 . .

loop_
_atom_site_aniso_label
_atom_site_aniso_U_11
_atom_site_aniso_U_22
_atom_site_aniso_U_33
_atom_site_aniso_U_12
_atom_site_aniso_U_13
_atom_site_aniso_U_23
Cl1 0.0579(3) 0.0378(2) 0.0333(2) -0.01169(18) 0.00298(17) -0.00477(16)
O1 0.0845(12) 0.0469(8) 0.0521(9) 0.0040(8) 0.0066(8) -0.0091(7)
N1 0.0551(9) 0.0372(8) 0.0361(7) -0.0117(7) -0.0026(6) -0.0009(6)
C1 0.0739(14) 0.0379(10) 0.0502(11) -0.0197(9) -0.0090(10) 0.0050(9)
Cl2 0.0640(3) 0.0430(2) 0.0393(2) -0.0127(2) 0.00567(19) -0.01046(18)
O2 0.0740(10) 0.0492(8) 0.0412(7) -0.0272(7) 0.0026(7) -0.0098(6)
N2 0.0535(9) 0.0310(7) 0.0428(8) -0.0122(7) 0.0073(7) -0.0061(6)
C2 0.0651(13) 0.0295(9) 0.0749(14) -0.0119(8) -0.0056(11) -0.0094(9)
Cl3 0.0642(3) 0.0439(2) 0.0370(2) -0.0035(2) 0.00486(19) -0.00088(18)
O3 0.0851(12) 0.0472(8) 0.0474(8) -0.0042(8) 0.0026(8) -0.0020(7)
N3 0.0529(9) 0.0337(8) 0.0407(8) -0.0116(7) 0.0084(7) -0.0102(7)
C3 0.0654(13) 0.0476(11) 0.0625(12) -0.0181(10) 0.0094(10) -0.0280(10)
C4 0.0608(12) 0.0435(10) 0.0397(9) -0.0164(9) 0.0071(8) -0.0098(8)
C5 0.0341(8) 0.0301(8) 0.0375(8) -0.0047(6) -0.0016(6) -0.0056(6)
C6 0.0351(8) 0.0304(8) 0.0346(8) -0.0056(6) -0.0029(6) -0.0032(6)
N11 0.0463(8) 0.0403(8) 0.0413(8) -0.0133(7) -0.0022(6) -0.0011(6)
C11 0.0637(13) 0.0431(10) 0.0535(11) -0.0168(9) -0.0050(10) 0.0036(9)
N12 0.0662(11) 0.0378(9) 0.0454(9) -0.0115(8) -0.0133(8) 0.0036(7)
C12 0.0682(14) 0.0369(10) 0.0749(15) -0.0044(9) -0.0132(11) -0.0077(10)
N13 0.0533(9) 0.0357(8) 0.0439(8) -0.0081(7) -0.0068(7) -0.0020(7)
C13 0.0672(14) 0.0520(12) 0.0582(12) 0.0050(10) -0.0078(11) -0.0191(10)
C14 0.0487(10) 0.0482(10) 0.0398(9) -0.0024(8) -0.0011(8) -0.0003(8)
C15 0.0332(8) 0.0374(9) 0.0389(8) -0.0072(7) -0.0064(7) -0.0013(7)
C16 0.0322(8) 0.0416(9) 0.0394(8) -0.0090(7) -0.0025(7) 0.0000(7)
N21 0.0555(9) 0.0392(8) 0.0350(7) -0.0006(7) -0.0085(6) -0.0053(6)
C21 0.0746(14) 0.0421(10) 0.0474(10) 0.0028(9) -0.0149(10) -0.0041(8)
N22 0.0531(9) 0.0370(8) 0.0395(8) -0.0089(7) 0.0081(7) -0.0044(7)
C22 0.0681(14) 0.0391(10) 0.0615(12) -0.0083(9) -0.0054(10) -0.0137(9)
N23 0.0547(10) 0.0402(9) 0.0387(8) -0.0099(7) 0.0087(7) -0.0088(7)
C23 0.0634(13) 0.0548(11) 0.0470(10) -0.0201(10) -0.0012(9) -0.0202(9)
C24 0.0499(10) 0.0495(10) 0.0328(8) -0.0184(8) -0.0036(7) -0.0046(7)
C25 0.0287(7) 0.0381(8) 0.0337(7) -0.0066(6) 0.0006(6) -0.0060(6)
C26 0.0309(8) 0.0383(9) 0.0355(8) -0.0074(7) 0.0001(6) -0.0053(7)

loop_
_atom_type_symbol
_atom_type_description
_atom_type_scat_dispersion_real
_atom_type_scat_dispersion_imag
_atom_type_scat_source
C C 0.0033 0.0016 'International Tables Vol C Tables 4.2.6.8 and 6.1.1.4'
H H 0.0000 0.0000 'International Tables Vol C Tables 4.2.6.8 and 6.1.1.4'
N N 0.0061 0.0033 'International Tables Vol C Tables 4.2.6.8 and 6.1.1.4'
O O 0.0106 0.0060 'International Tables Vol C Tables 4.2.6.8 and 6.1.1.4'
Cl Cl 0.1484 0.1585 'International Tables Vol C Tables 4.2.6.8 and 6.1.1.4'

loop_
_geom_angle_atom_site_label_1
_geom_angle_atom_site_label_2
_geom_angle_atom_site_label_3
_geom_angle_site_symmetry_1
_geom_angle_site_symmetry_3
_geom_angle
_geom_angle_publ_flag
H1B O1 H10 . . 106(3) ?
C5 N1 C1 . . 116.70(15) ?
N1 C1 C2 . . 123.59(18) ?
N1 C1 H1 . . 117.3(16) ?
C2 C1 H1 . . 119.1(16) ?
H0B O2 H0A . . 111(2) ?
C6 N2 H2A . . 125.2(16) ?
C6 N2 H2B . . 124.9(13) ?
H2A N2 H2B . . 110(2) ?
C3 C2 C1 . . 119.11(17) ?
C3 C2 H2 . . 122.4(12) ?
C1 C2 H2 . . 118.5(12) ?
H03B O3 H03A . . 100(3) ?
C6 N3 H3B . . 116.3(14) ?
C6 N3 H3A . . 122.4(14) ?
H3B N3 H3A . . 120.9(19) ?
C2 C3 C4 . . 118.91(18) ?
C2 C3 H3 . . 120.1(14) ?
C4 C3 H3 . . 121.0(14) ?
C5 C4 C3 . . 117.91(18) ?
C5 C4 H4 . . 121.0(13) ?
C3 C4 H4 . . 121.1(13) ?
N1 C5 C4 . . 123.74(15) ?
N1 C5 C6 . . 114.14(13) ?
C4 C5 C6 . . 122.09(15) ?
N3 C6 N2 . . 122.05(15) ?
N3 C6 C5 . . 118.14(15) ?
N2 C6 C5 . . 119.81(15) ?
C15 N11 C11 . . 116.63(16) ?
N11 C11 C12 . . 123.22(19) ?
N11 C11 H11 . . 119.1(14) ?
C12 C11 H11 . . 117.7(14) ?
C16 N12 H12B . . 124.8(13) ?
C16 N12 H12A . . 121.0(15) ?
H12B N12 H12A . . 114.1(19) ?
C13 C12 C11 . . 118.88(19) ?
C13 C12 H12 . . 124.1(15) ?
C11 C12 H12 . . 117.0(15) ?
C16 N13 H13B . . 119.0(13) ?
C16 N13 H13A . . 116.6(13) ?
H13B N13 H13A . . 124.4(19) ?
C12 C13 C14 . . 119.3(2) ?
C12 C13 H13 . . 117.7(17) ?
C14 C13 H13 . . 123.0(17) ?
C13 C14 C15 . . 117.69(19) ?
C13 C14 H14 . . 122.7(13) ?
C15 C14 H14 . . 119.5(12) ?
N11 C15 C14 . . 124.30(16) ?
N11 C15 C16 . . 115.39(15) ?
C14 C15 C16 . . 120.29(16) ?
N13 C16 N12 . . 122.82(17) ?
N13 C16 C15 . . 118.41(15) ?
N12 C16 C15 . . 118.77(16) ?
C21 N21 C25 . . 116.99(15) ?
N21 C21 C22 . . 122.95(18) ?
N21 C21 H21 . . 111.6(13) ?
C22 C21 H21 . . 125.4(13) ?
C26 N22 H22B . . 123.0(15) ?
C26 N22 H22A . . 124.0(15) ?
H22B N22 H22A . . 113(2) ?
C23 C22 C21 . . 119.16(18) ?
C23 C22 H22 . . 121.3(13) ?
C21 C22 H22 . . 119.5(13) ?
C26 N23 H23B . . 121.2(15) ?
C26 N23 H23A . . 118.2(14) ?
H23B N23 H23A . . 121(2) ?
C22 C23 C24 . . 119.30(17) ?
C22 C23 H23 . . 122.4(15) ?
C24 C23 H23 . . 118.3(15) ?
C25 C24 C23 . . 117.51(17) ?
C25 C24 H24 . . 123.3(12) ?
C23 C24 H24 . . 119.2(12) ?
N21 C25 C24 . . 124.10(15) ?
N21 C25 C26 . . 114.20(14) ?
C24 C25 C26 . . 121.68(15) ?
N22 C26 N23 . . 122.63(16) ?
N22 C26 C25 . . 119.59(15) ?
N23 C26 C25 . . 117.78(15) ?

loop_
_geom_bond_atom_site_label_1
_geom_bond_atom_site_label_2
_geom_bond_site_symmetry_2
_geom_bond_distance
_geom_bond_publ_flag
O1 H1B . 0.80(3) ?
O1 H10 . 0.98(4) ?
N1 C5 . 1.331(2) ?
N1 C1 . 1.334(2) ?
C1 C2 . 1.369(3) ?
C1 H1 . 0.92(2) ?
O2 H0B . 0.85(3) ?
O2 H0A . 0.79(3) ?
N2 C6 . 1.311(2) ?
N2 H2A . 0.85(3) ?
N2 H2B . 0.96(2) ?
C2 C3 . 1.364(3) ?
C2 H2 . 0.96(2) ?
O3 H03B . 0.84(4) ?
O3 H03A . 0.94(4) ?
N3 C6 . 1.302(2) ?
N3 H3B . 0.88(2) ?
N3 H3A . 0.87(2) ?
C3 C4 . 1.384(3) ?
C3 H3 . 0.95(2) ?
C4 C5 . 1.381(2) ?
C4 H4 . 0.94(2) ?
C5 C6 . 1.486(2) ?
N11 C15 . 1.330(2) ?
N11 C11 . 1.331(2) ?
C11 C12 . 1.390(3) ?
C11 H11 . 0.92(2) ?
N12 C16 . 1.312(2) ?
N12 H12B . 0.91(2) ?
N12 H12A . 0.89(2) ?
C12 C13 . 1.363(3) ?
C12 H12 . 1.00(3) ?
N13 C16 . 1.309(2) ?
N13 H13B . 0.92(2) ?
N13 H13A . 0.91(2) ?
C13 C14 . 1.378(3) ?
C13 H13 . 0.87(3) ?
C14 C15 . 1.386(3) ?
C14 H14 . 0.91(2) ?
C15 C16 . 1.485(2) ?
N21 C21 . 1.333(2) ?
N21 C25 . 1.338(2) ?
C21 C22 . 1.381(3) ?
C21 H21 . 0.95(2) ?
N22 C26 . 1.307(2) ?
N22 H22B . 0.89(3) ?
N22 H22A . 0.91(2) ?
C22 C23 . 1.366(3) ?
C22 H22 . 0.94(2) ?
N23 C26 . 1.311(2) ?
N23 H23B . 0.87(2) ?
N23 H23A . 0.87(2) ?
C23 C24 . 1.385(3) ?
C23 H23 . 0.97(2) ?
C24 C25 . 1.380(2) ?
C24 H24 . 0.924(19) ?
C25 C26 . 1.492(2) ?

loop_
_geom_hbond_atom_site_label_D
_geom_hbond_atom_site_label_H
_geom_hbond_atom_site_label_A
_geom_hbond_site_symmetry_A
_geom_hbond_distance_DH
_geom_hbond_distance_HA
_geom_hbond_distance_DA
_geom_hbond_angle_DHA
N23 H23B O1 1_455 0.87(2) 1.97(2) 2.829(2) 173(2)
N22 H22B Cl1 . 0.89(3) 2.31(3) 3.187(2) 169(2)
N12 H12B Cl3 1_545 0.91(2) 2.35(2) 3.2522(19) 170.2(18)
O1 H1B Cl3 . 0.80(3) 2.37(3) 3.163(2) 169(2)
N2 H2A Cl2 2_565 0.85(3) 2.49(3) 3.326(2) 167(2)
O1 H10 Cl2 2_665 0.98(4) 2.22(4) 3.1902(19) 173(3)
N3 H3A O2 . 0.87(2) 1.94(2) 2.808(2) 174.9(19)
N2 H2B Cl1 . 0.96(2) 2.32(2) 3.2754(17) 170.9(17)
N12 H12A Cl3 2_666 0.89(2) 2.43(2) 3.313(2) 171(2)
N23 H23A Cl3 2_566 0.87(2) 2.50(2) 3.324(2) 158(2)
N13 H13B O3 1_545 0.92(2) 1.97(2) 2.883(2) 178(2)
N22 H22A Cl2 2_565 0.91(2) 2.43(3) 3.3194(18) 168(2)
N13 H13A Cl1 . 0.91(2) 2.48(2) 3.335(2) 156.9(19)
O3 H03B Cl2 2_665 0.84(4) 2.45(4) 3.286(2) 174(3)
O2 H0B Cl1 . 0.85(3) 2.28(3) 3.1171(18) 172(2)
O2 H0A Cl2 . 0.79(3) 2.40(3) 3.1833(18) 175(3)
O3 H03A Cl3 . 0.94(4) 2.25(4) 3.1586(18) 164(3)
